data_7044143
loop_
_publ_author_name
'Al-Terkawi, Abdal-Azim'
'Scholz, Gudrun'
'Emmerling, Franziska'
'Kemnitz, Erhard'

_publ_section_title
;
 Strontium-Coordination Polymers based on Tetrafluorophthalic and Phthalic
 acids: Mechanochemical Synthesis, ab initio Structures Determination, and
 Spectroscopic Characterization.
;
_journal_name_full 'Dalton Trans.'
_journal_paper_doi 10.1039/C7DT02564E
_journal_year 2017
_chemical_compound_source 'Mechanochemical synthesis'
_chemical_formula_moiety 'C8 H4 O6 Sr, O'
_chemical_formula_sum 'C8 H4 O7 Sr'
_chemical_formula_weight 299.73
_chemical_name_common 'Sr Phthalate Trihydrate'
_chemical_name_mineral 'Sr Phthalate trihydrate'
_chemical_name_systematic 'Sr Phthalate Trihydrate'
_space_group_IT_number 14
_symmetry_cell_setting monoclinic
_symmetry_Int_Tables_number 14
_symmetry_space_group_name_Hall '-P 2ybc'
_symmetry_space_group_name_H-M 'P 1 21/c 1'
_audit_update_record
;
2017-07-14 deposited with the CCDC.
2017-09-05 downloaded from the CCDC.
;
_cell_angle_alpha 90
_cell_angle_beta 86.2579(10)
_cell_angle_gamma 90
_cell_formula_units_Z 4
_cell_length_a 12.61241(18)
_cell_length_b 14.33484(15)
_cell_length_c 5.93056(6)
_cell_measurement_temperature 293
_cell_volume 1069.94(2)
_computing_cell_refinement 'TOPAS Academic (Coelho, 2007)'
_computing_data_reduction 'DASH (David <i>et al.</i>, 2006)'
_computing_molecular_graphics 'Diamond (Crystal Impact GbR,2014)'
_computing_publication_material 'publCIF (Westrip, 2010)'
_computing_structure_refinement 'TOPAS Academic (Coelho, 2007)'
_computing_structure_solution 'DASH (David <i>et al.</i>, 2006)'
_diffrn_ambient_temperature 293(2)
_diffrn_measurement_device_type 'D8 Discover Bruker'
_diffrn_radiation_probe x-ray
_diffrn_radiation_source 'X-ray tube'
_exptl_absorpt_coefficient_mu 7.078
_exptl_crystal_colour white
_exptl_crystal_density_diffrn 1.861
_exptl_crystal_density_method 'Not Measured'
_exptl_crystal_description powder
_exptl_crystal_F_000 584
_pd_meas_2theta_range_max 50.87
_pd_meas_2theta_range_min 5.5
_pd_proc_2theta_range_inc 0.009
_pd_proc_info_excluded_regions none
_pd_proc_ls_prof_wR_factor 3.76
_pd_spec_mounting '0.5 mm glass capillary'
_pd_spec_mount_mode transmission
_refine_ls_goodness_of_fit_all 2.97
_refine_ls_R_I_factor 2.302
_cod_data_source_file c7dt02564e2.cif
_cod_data_source_block SrP21c
_cod_original_sg_symbol_H-M P121/c1
_cod_database_code 7044143

loop_
_space_group_symop_id
_space_group_symop_operation_xyz
1 x,y,z
2 -x,1/2+y,1/2-z
3 -x,-y,-z
4 x,1/2-y,1/2+z

loop_
_atom_site_label
_atom_site_type_symbol
_atom_site_symmetry_multiplicity
_atom_site_fract_x
_atom_site_fract_y
_atom_site_fract_z
_atom_site_occupancy
_atom_site_B_iso_or_equiv
O1 O 4 0.2638 0.5658 0.499 1 3.00036
C1 C 4 0.2994 0.4963 0.3842 1 3.00036
O2 O 4 0.3954 0.4725 0.3758 1 3.00036
C2 C 4 0.2237 0.4396 0.2539 1 3.00036
C3 C 4 0.1151 0.4528 0.2915 1 3.00036
C4 C 4 0.2619 0.3778 0.0855 1 3.00036
H1 H 4 0.0895 0.4946 0.4023 1 6.000719
C5 C 4 0.0446 0.4044 0.1657 1 3.00036
C6 C 4 0.191 0.3306 -0.0417 1 3.00036
C7 C 4 0.3791 0.363 0.0369 1 3.00036
H2 H 4 -0.0283 0.4129 0.1934 1 6.000719
C8 C 4 0.0826 0.3437 -0.0008 1 3.00036
H3 H 4 0.2161 0.2898 -0.1551 1 6.000719
O3 O 4 0.423 0.3028 0.1519 1 3.00036
O4 O 4 0.4269 0.4096 -0.1197 1 3.00036
H4 H 4 0.0352 0.3114 -0.0862 1 6.000719
Sr1 Sr 4 0.51830(10) 0.35560(9) 0.5067(2) 1 1.003
O1w O 4 0.6333 0.2162 0.3382 1 3.00036
O3w O 4 0.144 0.7132 0.3261 1 3.00036
O2w O 4 0.3669 0.5746 0.852 1 3.00036

loop_
_diffrn_radiation_type
_diffrn_radiation_wavelength
CuK\a~1~ 1.54056

loop_
_geom_angle_atom_site_label_1
_geom_angle_atom_site_label_2
_geom_angle_atom_site_label_3
_geom_angle
_geom_angle_site_symmetry_1
_geom_angle_site_symmetry_3
_geom_angle_publ_flag
O1W Sr1 O2 138.29(5) . . yes
O1W Sr1 O3 75.17(3) . . yes
O1W Sr1 O4 140.19(5) . 1_556 yes
O1W Sr1 O2 123.36(5) . 3_666 yes
O1W Sr1 O2W 74.13(3) . 3_666 yes
O1W Sr1 O1W 71.34(3) . 4_555 yes
O1W Sr1 O3 72.74(3) . 4_555 yes
O2 Sr1 O3 66.83(3) . . yes
O2 Sr1 O4 78.91(4) . 1_556 yes
O2 Sr1 O2 74.96(3) . 3_666 yes
O2 Sr1 O2W 79.24(4) . 3_666 yes
O1W Sr1 O2 150.26(5) 4_555 . yes
O2 Sr1 O3 113.70(5) . 4_555 yes
O3 Sr1 O4 125.75(5) . 1_556 yes
O2 Sr1 O3 131.65(5) 3_666 . yes
O2W Sr1 O3 73.84(3) 3_666 . yes
O1W Sr1 O3 140.38(5) 4_555 . yes
O3 Sr1 O3 78.03(3) . 4_555 yes
O2 Sr1 O4 71.20(3) 3_666 1_556 yes
O2W Sr1 O4 139.86(5) 3_666 1_556 yes
O1W Sr1 O4 73.68(3) 4_555 1_556 yes
O3 Sr1 O4 79.08(3) 4_555 1_556 yes
O2 Sr1 O2W 70.81(3) 3_666 3_666 yes
O1W Sr1 O2 85.35(3) 4_555 3_666 yes
O2 Sr1 O3 146.89(5) 3_666 4_555 yes
O1W Sr1 O2W 115.33(5) 4_555 3_666 yes
O2W Sr1 O3 140.87(5) 3_666 4_555 yes
O1W Sr1 O3 72.35(3) 4_555 4_555 yes
Sr1 O1W Sr1 104.80(4) . 4_554 yes
Sr1 O2 C1 143.49(3) . . yes
Sr1 O2 Sr1 105.04(4) . 3_666 yes
Sr1 O2 C1 98.08(3) 3_666 . yes
Sr1 O3 C7 118.96(3) . . yes
Sr1 O3 Sr1 106.53(4) . 4_554 yes
Sr1 O3 C7 127.83(3) 4_554 . yes
Sr1 O4 C7 130.13(3) 1_554 . yes
O1 C1 O2 122.67(1) . . yes
O1 C1 C2 118.96(1) . . yes
O2 C1 C2 118.37(1) . . yes
C1 C2 C3 119.79(1) . . no
C1 C2 C4 120.58(1) . . no
C3 C2 C4 119.51(1) . . no
C2 C3 C5 120.51(1) . . no
C2 C4 C6 119.66(1) . . no
C2 C4 C7 121.05(1) . . no
C6 C4 C7 119.28(1) . . no
C3 C5 C8 119.81(1) . . no
C4 C6 C8 120.24(1) . . no
O3 C7 O4 123.91(1) . . yes
O3 C7 C4 117.23(1) . . yes
O4 C7 C4 118.83(1) . . yes
C5 C8 C6 120.26(1) . . no
C2 C3 H1 120.00 . . no
C5 C3 H1 120.00 . . no
C3 C5 H2 120.00 . . no
C8 C5 H2 120.00 . . no
C4 C6 H3 120.00 . . no
C8 C6 H3 120.00 . . no
C5 C8 H4 120.00 . . no
C6 C8 H4 120.00 . . no

loop_
_geom_bond_atom_site_label_1
_geom_bond_atom_site_label_2
_geom_bond_distance
_geom_bond_site_symmetry_2
_geom_bond_publ_flag
Sr1 O1W 2.6280(13) . yes
Sr1 O2 2.4435(13) . yes
Sr1 O3 2.6029(12) . yes
Sr1 O4 2.5503(12) 1_556 yes
Sr1 O2 2.8003(13) 3_666 yes
Sr1 O2W 2.6872(12) 3_666 yes
Sr1 O1W 2.7204(12) 4_555 yes
Sr1 O3 2.6846(13) 4_555 yes
O1 C1 1.2719(1) . yes
O2 C1 1.2558(1) . yes
O3 C7 1.2513(1) . yes
O4 C7 1.2646(1) . yes
C1 C2 1.5052(1) . no
C2 C3 1.3863(1) . no
C2 C4 1.3970(1) . no
C3 C5 1.3839(1) . no
C4 C6 1.3837(1) . no
C4 C7 1.5025(1) . no
C5 C8 1.3784(1) . no
C6 C8 1.3856(1) . no
C3 H1 0.9300 . no
C5 H2 0.9300 . no
C6 H3 0.9300 . no
C8 H4 0.9300 . no

loop_
_geom_torsion_atom_site_label_1
_geom_torsion_atom_site_label_2
_geom_torsion_atom_site_label_3
_geom_torsion_atom_site_label_4
_geom_torsion
_geom_torsion_site_symmetry_1
_geom_torsion_site_symmetry_2
_geom_torsion_site_symmetry_4
_geom_torsion_publ_flag
O2 Sr1 O1W Sr1 -32.92(9) . . 4_554 no
O3 Sr1 O1W Sr1 -8.24(4) . . 4_554 no
O4 Sr1 O1W Sr1 120.52(8) 1_556 . 4_554 no
O2 Sr1 O1W Sr1 -138.69(5) 3_666 . 4_554 no
O2W Sr1 O1W Sr1 -85.30(3) 3_666 . 4_554 no
O1W Sr1 O1W Sr1 150.27(3) 4_555 . 4_554 no
O3 Sr1 O1W Sr1 73.57(3) 4_555 . 4_554 no
O3 Sr1 O1W Sr1 8.11(4) . 4_554 . no
O1W Sr1 O1W Sr1 85.33(4) 4_554 4_554 . no
O2 Sr1 O1W Sr1 -98.96(11) 4_554 4_554 . no
O3 Sr1 O1W Sr1 51.59(8) 4_554 4_554 . no
O4 Sr1 O1W Sr1 -75.34(4) 4_555 4_554 . no
O1W Sr1 O2 C1 108.94(7) . . . no
O3 Sr1 O2 C1 82.90(4) . . . no
O4 Sr1 O2 C1 -54.10(6) 1_556 . . no
O2 Sr1 O2 C1 -127.40(3) 3_666 . . no
O2W Sr1 O2 C1 159.79(2) 3_666 . . no
O1W Sr1 O2 C1 -77.17(12) 4_555 . . no
O3 Sr1 O2 C1 18.63(8) 4_555 . . no
O1W Sr1 O2 Sr1 -123.66(8) . . 3_666 no
O3 Sr1 O2 Sr1 -149.71(3) . . 3_666 no
O4 Sr1 O2 Sr1 73.30(4) 1_556 . 3_666 no
O2 Sr1 O2 Sr1 0.02(8) 3_666 . 3_666 no
O2W Sr1 O2 Sr1 -72.82(4) 3_666 . 3_666 no
O1W Sr1 O2 Sr1 50.23(11) 4_555 . 3_666 no
O3 Sr1 O2 Sr1 146.03(4) 4_555 . 3_666 no
O1W Sr1 O3 Sr1 -83.62(4) 4_554 4_554 . no
O2 Sr1 O3 Sr1 140.55(5) 4_554 4_554 . no
O3 Sr1 O3 Sr1 -161.60(3) 4_554 4_554 . no
O4 Sr1 O3 Sr1 67.93(4) 4_555 4_554 . no
O2W Sr1 O2 Sr1 -83.62(4) . 3_666 . no
O1W Sr1 O2 Sr1 -138.47(5) 3_666 3_666 . no
O2 Sr1 O2 Sr1 0.00(5) 3_666 3_666 . no
O3 Sr1 O2 Sr1 -38.36(7) 3_666 3_666 . no
O2W Sr1 O2 C1 67.86(2) . 3_666 . no
O1W Sr1 O2 C1 13.02(5) 3_666 3_666 . no
O2 Sr1 O2 C1 151.48(2) 3_666 3_666 . no
O3 Sr1 O2 C1 113.12(6) 3_666 3_666 . no
O1W Sr1 O3 C7 -145.13(1) . . . no
O2 Sr1 O3 C7 17.28(3) . . . no
O4 Sr1 O3 C7 72.83(6) 1_556 . . no
O2 Sr1 O3 C7 -23.41(7) 3_666 . . no
O2W Sr1 O3 C7 -67.71(3) 3_666 . . no
O1W Sr1 O3 C7 -178.10(6) 4_555 . . no
O3 Sr1 O3 C7 139.80(1) 4_555 . . no
O1W Sr1 O3 Sr1 8.43(4) . . 4_554 no
O2 Sr1 O3 Sr1 170.84(3) . . 4_554 no
O4 Sr1 O3 Sr1 -133.62(6) 1_556 . 4_554 no
O2 Sr1 O3 Sr1 130.15(6) 3_666 . 4_554 no
O2W Sr1 O3 Sr1 85.85(4) 3_666 . 4_554 no
O1W Sr1 O3 Sr1 -24.55(9) 4_555 . 4_554 no
O3 Sr1 O3 Sr1 -66.64(4) 4_555 . 4_554 no
O3 Sr1 O4 C7 75.10(7) 1_554 1_554 . no
O1W Sr1 O4 C7 -36.68(10) 1_554 1_554 . no
O2 Sr1 O4 C7 125.68(2) 1_554 1_554 . no
O4 Sr1 O3 C7 -141.63(1) 4_555 4_554 . no
O1W Sr1 O3 Sr1 -8.26(4) . 4_554 . no
O3 Sr1 O4 C7 8.62(5) 4_554 1_554 . no
O1W Sr1 O3 C7 142.19(1) . 4_554 . no
O1W Sr1 O3 C7 66.83(3) 4_554 4_554 . no
O2 Sr1 O3 C7 -69.00(5) 4_554 4_554 . no
O3 Sr1 O3 C7 -11.16(4) 4_554 4_554 . no
O1W Sr1 O4 C7 -66.00(4) 4_554 1_554 . no
Sr1 O2 C1 C2 157.71(2) 3_666 . . no
Sr1 O2 C1 O1 -22.69(2) 3_666 . . no
Sr1 O2 C1 C2 -73.09(5) . . . no
Sr1 O2 C1 O1 106.51(5) . . . no
Sr1 O3 C7 C4 116.61(3) 4_554 . . no
Sr1 O3 C7 O4 85.80(3) . . . no
Sr1 O3 C7 O4 -61.49(3) 4_554 . . no
Sr1 O3 C7 C4 -96.10(3) . . . no
Sr1 O4 C7 C4 -114.90(4) 1_554 . . no
Sr1 O4 C7 O3 63.17(4) 1_554 . . no
O1 C1 C2 C3 -11.46(1) . . . no
O1 C1 C2 C4 164.62(1) . . . no
O2 C1 C2 C3 168.15(1) . . . no
O2 C1 C2 C4 -15.77(1) . . . no
C1 C2 C3 C5 176.97(1) . . . no
C4 C2 C3 C5 0.84(1) . . . no
C1 C2 C4 C6 -176.05(1) . . . no
C1 C2 C4 C7 2.76(1) . . . no
C3 C2 C4 C6 0.04(1) . . . no
C3 C2 C4 C7 178.86(1) . . . no
C2 C3 C5 C8 -1.05(1) . . . no
C2 C4 C6 C8 -0.71(1) . . . no
C7 C4 C6 C8 -179.55(1) . . . no
C2 C4 C7 O3 86.68(1) . . . no
C2 C4 C7 O4 -95.12(1) . . . no
C6 C4 C7 O3 -94.50(1) . . . no
C6 C4 C7 O4 83.70(1) . . . no
C3 C5 C8 C6 0.37(1) . . . no
C4 C6 C8 C5 0.51(1) . . . no
